data_7156071
loop_
_publ_author_name
'Mondal, Amrita'
'Kundu, Priyanka'
'Jash, Moumita'
'Chowdhury, Chinmay'

_publ_section_title
;
 Palladium-catalysed stereoselective synthesis of
 4-(diarylmethylidene)-3,4-dihydroisoquinolin-1(2H)-ones: expedient access
 to 4-substituted isoquinolin-1(2H)-ones and isoquinolines.
;
_journal_issue 6
_journal_name_full 'Organic &amp; biomolecular chemistry'
_journal_page_first 963
_journal_page_last 980
_journal_paper_doi 10.1039/c7ob02788e
_journal_volume 16
_journal_year 2018
_chemical_formula_moiety 'C24 H17 N O3'
_chemical_formula_sum 'C24 H17 N O3'
_chemical_formula_weight 367.38
_chemical_melting_point 'greater than 270 degree centigrade'
_chemical_name_systematic 2-methyl-4-(3-oxo-1-phenyl-1,3-dihydroisobenzofuran-1-yl)isoquinolin-1(2H)-one
_space_group_crystal_system monoclinic
_space_group_IT_number 15
_space_group_name_Hall '-C 2yc'
_space_group_name_H-M_alt 'C 1 2/c 1'
_symmetry_space_group_name_Hall '-C 2yc'
_symmetry_space_group_name_H-M 'C 1 2/c 1'
_atom_sites_solution_hydrogens geom
_atom_sites_solution_primary direct
_audit_creation_date 2017-07-20
_audit_creation_method
;
Olex2 1.2
(compiled 2016.02.19 svn.r3266 for OlexSys, GUI svn.r5155)
;
_audit_update_record
;
2017-08-29 deposited with the CCDC.
2018-01-08 downloaded from the CCDC.
;
_cell_angle_alpha 90
_cell_angle_beta 126.199(2)
_cell_angle_gamma 90
_cell_formula_units_Z 8
_cell_length_a 20.6490(17)
_cell_length_b 10.8202(8)
_cell_length_c 20.1324(17)
_cell_measurement_reflns_used 5380
_cell_measurement_temperature 273(2)
_cell_measurement_theta_max 25.137
_cell_measurement_theta_min 2.776
_cell_volume 3629.8(5)
_computing_cell_refinement 'SAINT v8.34A (Bruker, 2013)'
_computing_data_reduction 'SAINT v8.34A (Bruker, 2013)'
_computing_molecular_graphics 'Olex2 (Dolomanov et al., 2009)'
_computing_publication_material 'Olex2 (Dolomanov et al., 2009)'
_computing_structure_refinement 'ShelXL (Sheldrick, 2015)'
_computing_structure_solution 'ShelXT (Sheldrick, 2015)'
_diffrn_ambient_temperature 273.15
_diffrn_measured_fraction_theta_full 0.999
_diffrn_measured_fraction_theta_max 0.986
_diffrn_measurement_device_type 'Bruker APEX-II CCD'
_diffrn_measurement_method '\f and \w scans'
_diffrn_radiation_type MoK\a
_diffrn_radiation_wavelength 0.71073
_diffrn_reflns_av_R_equivalents 0.1134
_diffrn_reflns_av_unetI/netI 0.0651
_diffrn_reflns_Laue_measured_fraction_full 0.999
_diffrn_reflns_Laue_measured_fraction_max 0.986
_diffrn_reflns_limit_h_max 25
_diffrn_reflns_limit_h_min -25
_diffrn_reflns_limit_k_max 13
_diffrn_reflns_limit_k_min -13
_diffrn_reflns_limit_l_max 25
_diffrn_reflns_limit_l_min -25
_diffrn_reflns_number 40405
_diffrn_reflns_point_group_measured_fraction_full 0.999
_diffrn_reflns_point_group_measured_fraction_max 0.986
_diffrn_reflns_theta_full 26.000
_diffrn_reflns_theta_max 26.683
_diffrn_reflns_theta_min 2.190
_diffrn_standards_number 0
_exptl_absorpt_coefficient_mu 0.089
_exptl_absorpt_correction_T_max 0.7454
_exptl_absorpt_correction_T_min 0.6395
_exptl_absorpt_correction_type multi-scan
_exptl_absorpt_process_details
;
SADABS-2014/5 (Bruker,2014/5) was used for absorption correction.
wR2(int) was 0.1403 before and 0.0594 after correction.
The Ratio of minimum to maximum transmission is 0.8579.
The \l/2 correction factor is 0.00150.
;
_exptl_crystal_colour white
_exptl_crystal_colour_primary white
_exptl_crystal_density_diffrn 1.345
_exptl_crystal_description block
_exptl_crystal_F_000 1536
_exptl_crystal_size_max 0.5
_exptl_crystal_size_mid 0.26
_exptl_crystal_size_min 0.13
_refine_diff_density_max 0.271
_refine_diff_density_min -0.258
_refine_diff_density_rms 0.088
_refine_ls_extinction_method none
_refine_ls_goodness_of_fit_ref 1.035
_refine_ls_hydrogen_treatment constr
_refine_ls_matrix_type full
_refine_ls_number_parameters 254
_refine_ls_number_reflns 3787
_refine_ls_number_restraints 0
_refine_ls_restrained_S_all 1.035
_refine_ls_R_factor_all 0.0773
_refine_ls_R_factor_gt 0.0405
_refine_ls_shift/su_max 0.000
_refine_ls_shift/su_mean 0.000
_refine_ls_structure_factor_coef Fsqd
_refine_ls_weighting_details 'w=1/[\s^2^(Fo^2^)+(0.0960P)^2^] where P=(Fo^2^+2Fc^2^)/3'
_refine_ls_weighting_scheme calc
_refine_ls_wR_factor_gt 0.1194
_refine_ls_wR_factor_ref 0.1620
_reflns_Friedel_coverage 0.000
_reflns_number_gt 2482
_reflns_number_total 3787
_reflns_threshold_expression 'I > 2\s(I)'
_cod_data_source_file c7ob02788e2.cif
_cod_data_source_block cc_amr3_103b_0m
_cod_depositor_comments 'Adding full bibliography for 7156068--7156071.cif.'
_cod_database_code 7156071
_shelx_space_group_comment
;
The symmetry employed for this shelxl refinement is uniquely defined
by the following loop, which should always be used as a source of
symmetry information in preference to the above space-group names.
They are only intended as comments.
;
_olex2_refinement_description
;
1. Fixed Uiso
 At 1.2 times of:
  All C(H) groups
 At 1.5 times of:
  All C(H,H,H) groups
2.a Aromatic/amide H refined with riding coordinates:
 C00B(H00B), C00C(H00C), C00F(H00F), C00G(H00G), C00H(H00H), C00K(H00K),
 C00L(H00L), C00M(H00M), C00N(H00N), C00O(H00O), C00P(H00P), C00Q(H00Q),
 C00R(H00R), C00S(H00S)
2.b Idealised Me refined as rotating group:
 C00J(H00A,H00D,H00E)
;
_shelx_shelxl_version_number 2014/7
_olex2_submission_special_instructions 'No special instructions were received'

loop_
_space_group_symop_operation_xyz
'x, y, z'
'-x, y, -z+1/2'
'x+1/2, y+1/2, z'
'-x+1/2, y+1/2, -z+1/2'
'-x, -y, -z'
'x, -y, z-1/2'
'-x+1/2, -y+1/2, -z'
'x+1/2, -y+1/2, z-1/2'

loop_
_atom_site_label
_atom_site_type_symbol
_atom_site_fract_x
_atom_site_fract_y
_atom_site_fract_z
_atom_site_U_iso_or_equiv
_atom_site_adp_type
_atom_site_occupancy
_atom_site_site_symmetry_order
_atom_site_calc_flag
_atom_site_refinement_flags_posn
O001 O 0.61924(7) 0.88420(13) 0.69570(8) 0.0371(4) Uani 1 1 d .
O002 O 0.80243(7) 0.89742(17) 0.54381(9) 0.0522(5) Uani 1 1 d .
O003 O 0.63373(10) 1.03143(17) 0.78110(10) 0.0630(5) Uani 1 1 d .
N004 N 0.81028(8) 0.82458(16) 0.65355(9) 0.0348(4) Uani 1 1 d .
C005 C 0.71756(10) 0.8481(2) 0.83200(11) 0.0369(5) Uani 1 1 d .
C006 C 0.76762(10) 0.8639(2) 0.57310(12) 0.0359(5) Uani 1 1 d .
C007 C 0.69435(9) 0.79676(19) 0.65214(11) 0.0309(4) Uani 1 1 d .
C008 C 0.72089(10) 0.75012(19) 0.79062(11) 0.0322(5) Uani 1 1 d .
C009 C 0.68052(10) 0.86365(19) 0.52798(11) 0.0322(4) Uani 1 1 d .
C00A C 0.59839(10) 0.6637(2) 0.66228(11) 0.0344(5) Uani 1 1 d .
C00B C 0.77378(10) 0.79481(19) 0.69051(11) 0.0328(5) Uani 1 1 d .
H00B H 0.8063 0.7719 0.7457 0.039 Uiso 1 1 calc R
C00C C 0.63474(11) 0.9017(2) 0.44593(11) 0.0404(5) Uani 1 1 d .
H00C H 0.6599 0.9209 0.4213 0.049 Uiso 1 1 calc R
C00D C 0.64333(10) 0.83314(18) 0.56587(11) 0.0306(4) Uani 1 1 d .
C00E C 0.65916(10) 0.76929(18) 0.69868(11) 0.0315(4) Uani 1 1 d .
C00F C 0.77336(11) 0.6535(2) 0.83343(12) 0.0387(5) Uani 1 1 d .
H00F H 0.7754 0.5860 0.8061 0.046 Uiso 1 1 calc R
C00G C 0.51590(11) 0.8825(2) 0.43854(12) 0.0431(5) Uani 1 1 d .
H00G H 0.4604 0.8895 0.4084 0.052 Uiso 1 1 calc R
C00H C 0.55945(10) 0.8442(2) 0.51881(11) 0.0377(5) Uani 1 1 d .
H00H H 0.5332 0.8253 0.5424 0.045 Uiso 1 1 calc R
C00I C 0.65490(11) 0.9335(2) 0.77188(12) 0.0412(5) Uani 1 1 d .
C00J C 0.89768(10) 0.8241(2) 0.70275(13) 0.0464(6) Uani 1 1 d .
H00A H 0.9142 0.7949 0.6698 0.070 Uiso 1 1 calc GR
H00D H 0.9189 0.7707 0.7494 0.070 Uiso 1 1 calc GR
H00E H 0.9175 0.9065 0.7214 0.070 Uiso 1 1 calc GR
C00K C 0.55332(11) 0.9111(2) 0.40161(12) 0.0457(6) Uani 1 1 d .
H00K H 0.5231 0.9365 0.3469 0.055 Uiso 1 1 calc R
C00L C 0.53203(11) 0.6661(2) 0.66370(13) 0.0466(6) Uani 1 1 d .
H00L H 0.5233 0.7335 0.6861 0.056 Uiso 1 1 calc R
C00M C 0.82273(11) 0.6609(2) 0.91835(12) 0.0434(5) Uani 1 1 d .
H00M H 0.8591 0.5975 0.9485 0.052 Uiso 1 1 calc R
C00N C 0.76718(12) 0.8559(2) 0.91738(13) 0.0492(6) Uani 1 1 d .
H00N H 0.7651 0.9231 0.9448 0.059 Uiso 1 1 calc R
C00O C 0.61097(12) 0.5609(2) 0.63059(12) 0.0435(5) Uani 1 1 d .
H00O H 0.6557 0.5574 0.6301 0.052 Uiso 1 1 calc R
C00P C 0.81949(12) 0.7597(2) 0.95946(13) 0.0507(6) Uani 1 1 d .
H00P H 0.8533 0.7613 1.0167 0.061 Uiso 1 1 calc R
C00Q C 0.47886(12) 0.5676(3) 0.63153(15) 0.0567(7) Uani 1 1 d .
H00Q H 0.4340 0.5702 0.6318 0.068 Uiso 1 1 calc R
C00R C 0.49118(13) 0.4673(3) 0.59965(14) 0.0568(7) Uani 1 1 d .
H00R H 0.4549 0.4020 0.5780 0.068 Uiso 1 1 calc R
C00S C 0.55761(13) 0.4633(2) 0.59972(14) 0.0551(6) Uani 1 1 d .
H00S H 0.5668 0.3943 0.5788 0.066 Uiso 1 1 calc R

loop_
_atom_site_aniso_label
_atom_site_aniso_U_11
_atom_site_aniso_U_22
_atom_site_aniso_U_33
_atom_site_aniso_U_23
_atom_site_aniso_U_13
_atom_site_aniso_U_12
O001 0.0410(7) 0.0372(9) 0.0326(7) 0.0017(6) 0.0216(6) 0.0085(6)
O002 0.0463(8) 0.0712(13) 0.0480(9) 0.0086(8) 0.0329(7) -0.0044(7)
O003 0.0762(10) 0.0530(12) 0.0515(10) -0.0034(8) 0.0331(8) 0.0238(9)
N004 0.0306(7) 0.0403(11) 0.0327(8) -0.0014(7) 0.0183(6) -0.0043(6)
C005 0.0399(9) 0.0375(13) 0.0344(10) 0.0006(9) 0.0226(8) 0.0008(8)
C006 0.0398(9) 0.0355(13) 0.0361(10) -0.0012(9) 0.0245(8) -0.0023(8)
C007 0.0353(9) 0.0279(12) 0.0305(9) -0.0018(8) 0.0200(7) -0.0013(7)
C008 0.0355(9) 0.0325(12) 0.0319(10) 0.0016(8) 0.0217(8) -0.0030(7)
C009 0.0367(9) 0.0297(12) 0.0299(9) -0.0023(8) 0.0195(8) -0.0006(7)
C00A 0.0351(9) 0.0371(14) 0.0291(9) 0.0050(9) 0.0178(8) -0.0007(8)
C00B 0.0369(9) 0.0340(13) 0.0272(9) -0.0005(8) 0.0187(7) -0.0022(8)
C00C 0.0473(10) 0.0443(15) 0.0339(10) 0.0008(9) 0.0262(9) -0.0019(9)
C00D 0.0360(9) 0.0272(11) 0.0296(9) -0.0024(8) 0.0199(8) -0.0015(7)
C00E 0.0348(8) 0.0307(12) 0.0310(9) 0.0015(8) 0.0205(7) 0.0039(7)
C00F 0.0432(10) 0.0340(13) 0.0384(11) 0.0030(9) 0.0238(9) 0.0023(8)
C00G 0.0353(9) 0.0521(15) 0.0339(10) -0.0003(10) 0.0159(8) 0.0020(9)
C00H 0.0363(9) 0.0425(14) 0.0342(10) 0.0009(9) 0.0209(8) 0.0006(8)
C00I 0.0462(10) 0.0420(15) 0.0396(11) -0.0009(10) 0.0277(9) 0.0054(9)
C00J 0.0318(9) 0.0602(17) 0.0422(11) -0.0029(11) 0.0191(9) -0.0079(9)
C00K 0.0468(10) 0.0545(16) 0.0286(10) 0.0024(10) 0.0184(8) 0.0025(10)
C00L 0.0435(10) 0.0474(16) 0.0550(13) 0.0069(11) 0.0324(10) 0.0030(9)
C00M 0.0410(10) 0.0417(15) 0.0392(11) 0.0110(10) 0.0191(9) 0.0039(9)
C00N 0.0546(12) 0.0530(17) 0.0359(11) -0.0065(10) 0.0245(10) 0.0038(10)
C00O 0.0478(10) 0.0435(15) 0.0429(11) -0.0048(10) 0.0287(9) -0.0075(9)
C00P 0.0511(11) 0.0565(17) 0.0308(10) 0.0016(11) 0.0166(9) 0.0012(11)
C00Q 0.0398(10) 0.0642(19) 0.0613(15) 0.0205(14) 0.0272(10) -0.0036(11)
C00R 0.0513(12) 0.0565(18) 0.0467(13) 0.0063(12) 0.0202(11) -0.0180(11)
C00S 0.0685(14) 0.0433(16) 0.0491(13) -0.0086(11) 0.0324(11) -0.0157(11)

loop_
_atom_type_symbol
_atom_type_description
_atom_type_scat_dispersion_real
_atom_type_scat_dispersion_imag
_atom_type_scat_source
C C 0.0033 0.0016 'International Tables Vol C Tables 4.2.6.8 and 6.1.1.4'
H H 0.0000 0.0000 'International Tables Vol C Tables 4.2.6.8 and 6.1.1.4'
N N 0.0061 0.0033 'International Tables Vol C Tables 4.2.6.8 and 6.1.1.4'
O O 0.0106 0.0060 'International Tables Vol C Tables 4.2.6.8 and 6.1.1.4'

loop_
_geom_angle_atom_site_label_1
_geom_angle_atom_site_label_2
_geom_angle_atom_site_label_3
_geom_angle
C00I O001 C00E 111.60(14)
C006 N004 C00J 118.39(15)
C00B N004 C006 122.35(15)
C00B N004 C00J 119.08(15)
C008 C005 C00I 108.76(17)
C008 C005 C00N 122.15(19)
C00N C005 C00I 129.1(2)
O002 C006 N004 120.59(16)
O002 C006 C009 124.01(18)
N004 C006 C009 115.39(15)
C00B C007 C00D 118.01(15)
C00B C007 C00E 120.77(15)
C00D C007 C00E 121.12(14)
C005 C008 C00E 109.09(17)
C005 C008 C00F 120.47(18)
C00F C008 C00E 130.42(18)
C00C C009 C006 117.42(16)
C00C C009 C00D 120.45(16)
C00D C009 C006 122.03(16)
C00L C00A C00E 121.22(19)
C00O C00A C00E 119.93(16)
C00O C00A C00L 118.8(2)
N004 C00B H00B 117.9
C007 C00B N004 124.13(16)
C007 C00B H00B 117.9
C009 C00C H00C 119.7
C00K C00C C009 120.51(17)
C00K C00C H00C 119.7
C009 C00D C007 117.96(15)
C009 C00D C00H 117.74(16)
C00H C00D C007 124.26(16)
O001 C00E C007 105.67(15)
O001 C00E C008 102.21(14)
O001 C00E C00A 109.29(13)
C007 C00E C008 114.60(13)
C007 C00E C00A 114.09(15)
C008 C00E C00A 110.08(16)
C008 C00F H00F 121.2
C008 C00F C00M 117.5(2)
C00M C00F H00F 121.2
C00H C00G H00G 119.5
C00H C00G C00K 120.97(17)
C00K C00G H00G 119.5
C00D C00H H00H 119.7
C00G C00H C00D 120.69(17)
C00G C00H H00H 119.7
O001 C00I C005 108.10(18)
O003 C00I O001 121.10(18)
O003 C00I C005 130.80(19)
N004 C00J H00A 109.5
N004 C00J H00D 109.5
N004 C00J H00E 109.5
H00A C00J H00D 109.5
H00A C00J H00E 109.5
H00D C00J H00E 109.5
C00C C00K C00G 119.63(18)
C00C C00K H00K 120.2
C00G C00K H00K 120.2
C00A C00L H00L 120.1
C00Q C00L C00A 119.7(2)
C00Q C00L H00L 120.1
C00F C00M H00M 119.1
C00P C00M C00F 121.8(2)
C00P C00M H00M 119.1
C005 C00N H00N 121.5
C00P C00N C005 117.0(2)
C00P C00N H00N 121.5
C00A C00O H00O 119.8
C00S C00O C00A 120.42(19)
C00S C00O H00O 119.8
C00M C00P H00P 119.4
C00N C00P C00M 121.1(2)
C00N C00P H00P 119.4
C00L C00Q H00Q 119.4
C00R C00Q C00L 121.1(2)
C00R C00Q H00Q 119.4
C00Q C00R H00R 120.3
C00Q C00R C00S 119.4(2)
C00S C00R H00R 120.3
C00O C00S H00S 119.7
C00R C00S C00O 120.5(2)
C00R C00S H00S 119.7

loop_
_geom_bond_atom_site_label_1
_geom_bond_atom_site_label_2
_geom_bond_distance
O001 C00E 1.473(2)
O001 C00I 1.358(2)
O002 C006 1.223(2)
O003 C00I 1.202(3)
N004 C006 1.377(2)
N004 C00B 1.374(2)
N004 C00J 1.458(2)
C005 C008 1.375(3)
C005 C00I 1.464(3)
C005 C00N 1.390(3)
C006 C009 1.460(2)
C007 C00B 1.338(2)
C007 C00D 1.456(2)
C007 C00E 1.516(2)
C008 C00E 1.519(2)
C008 C00F 1.381(3)
C009 C00C 1.395(3)
C009 C00D 1.405(2)
C00A C00E 1.526(3)
C00A C00L 1.387(3)
C00A C00O 1.382(3)
C00B H00B 0.9300
C00C H00C 0.9300
C00C C00K 1.364(3)
C00D C00H 1.405(2)
C00F H00F 0.9300
C00F C00M 1.382(3)
C00G H00G 0.9300
C00G C00H 1.369(3)
C00G C00K 1.387(3)
C00H H00H 0.9300
C00J H00A 0.9600
C00J H00D 0.9600
C00J H00E 0.9600
C00K H00K 0.9300
C00L H00L 0.9300
C00L C00Q 1.386(3)
C00M H00M 0.9300
C00M C00P 1.377(3)
C00N H00N 0.9300
C00N C00P 1.374(3)
C00O H00O 0.9300
C00O C00S 1.381(3)
C00P H00P 0.9300
C00Q H00Q 0.9300
C00Q C00R 1.359(4)
C00R H00R 0.9300
C00R C00S 1.372(3)
C00S H00S 0.9300

loop_
_geom_torsion_atom_site_label_1
_geom_torsion_atom_site_label_2
_geom_torsion_atom_site_label_3
_geom_torsion_atom_site_label_4
_geom_torsion
O002 C006 C009 C00C 1.4(3)
O002 C006 C009 C00D -175.2(2)
N004 C006 C009 C00C -179.42(19)
N004 C006 C009 C00D 4.0(3)
C005 C008 C00E O001 -3.26(19)
C005 C008 C00E C007 110.51(18)
C005 C008 C00E C00A -119.30(17)
C005 C008 C00F C00M -1.3(3)
C005 C00N C00P C00M 0.6(3)
C006 N004 C00B C007 2.4(3)
C006 C009 C00C C00K -175.9(2)
C006 C009 C00D C007 -2.2(3)
C006 C009 C00D C00H 175.50(19)
C007 C00D C00H C00G 178.1(2)
C008 C005 C00I O001 2.4(2)
C008 C005 C00I O003 -177.6(2)
C008 C005 C00N C00P -1.0(3)
C008 C00F C00M C00P 0.9(3)
C009 C00C C00K C00G 0.0(4)
C009 C00D C00H C00G 0.5(3)
C00A C00L C00Q C00R 1.1(3)
C00A C00O C00S C00R 0.4(3)
C00B N004 C006 O002 175.1(2)
C00B N004 C006 C009 -4.1(3)
C00B C007 C00D C009 0.2(3)
C00B C007 C00D C00H -177.3(2)
C00B C007 C00E O001 116.1(2)
C00B C007 C00E C008 4.4(3)
C00B C007 C00E C00A -123.8(2)
C00C C009 C00D C007 -178.62(19)
C00C C009 C00D C00H -0.9(3)
C00D C007 C00B N004 -0.2(3)
C00D C007 C00E O001 -60.2(2)
C00D C007 C00E C008 -171.91(17)
C00D C007 C00E C00A 59.9(2)
C00D C009 C00C C00K 0.7(3)
C00E O001 C00I O003 175.31(19)
C00E O001 C00I C005 -4.6(2)
C00E C007 C00B N004 -176.65(18)
C00E C007 C00D C009 176.61(18)
C00E C007 C00D C00H -0.9(3)
C00E C008 C00F C00M -179.27(18)
C00E C00A C00L C00Q -178.75(18)
C00E C00A C00O C00S 178.09(19)
C00F C008 C00E O001 174.88(18)
C00F C008 C00E C007 -71.3(3)
C00F C008 C00E C00A 58.8(2)
C00F C00M C00P C00N -0.5(3)
C00H C00G C00K C00C -0.4(4)
C00I O001 C00E C007 -115.35(16)
C00I O001 C00E C008 4.86(18)
C00I O001 C00E C00A 121.47(16)
C00I C005 C008 C00E 0.7(2)
C00I C005 C008 C00F -177.61(17)
C00I C005 C00N C00P 177.8(2)
C00J N004 C006 O002 0.1(3)
C00J N004 C006 C009 -179.12(18)
C00J N004 C00B C007 177.4(2)
C00K C00G C00H C00D 0.1(3)
C00L C00A C00E O001 -26.7(2)
C00L C00A C00E C007 -144.71(19)
C00L C00A C00E C008 84.8(2)
C00L C00A C00O C00S 1.1(3)
C00L C00Q C00R C00S 0.3(4)
C00N C005 C008 C00E 179.79(18)
C00N C005 C008 C00F 1.4(3)
C00N C005 C00I O001 -176.6(2)
C00N C005 C00I O003 3.5(4)
C00O C00A C00E O001 156.38(17)
C00O C00A C00E C007 38.3(2)
C00O C00A C00E C008 -92.1(2)
C00O C00A C00L C00Q -1.8(3)
C00Q C00R C00S C00O -1.1(4)
